data_1536655
loop_
_publ_author_name
'Eisenmann, B.'
'Jakowski, M.'
'Schaefer, H.'

_publ_section_title
;
 Neue ternaere Varianten der Tl Se-Struktur: zur Kenntnis von Ba Al2
 Te4(II), Sr Ga2 Te4, Sr In2 Te4 und Ba In2 Te4
;
_journal_name_full 'Revue de Chimie Minerale'
_journal_page_first 263
_journal_page_last 273
_journal_volume 19
_journal_year 1982
_chemical_formula_sum 'In2 Sr Te4'
_chemical_name_systematic 'Sr In2 Te4'
_space_group_IT_number 66
_symmetry_space_group_name_Hall '-C 2 2c'
_symmetry_space_group_name_H-M 'C c c m'
_cell_angle_alpha 90
_cell_angle_beta 90
_cell_angle_gamma 90
_cell_formula_units_Z 4
_cell_length_a 6.74
_cell_length_b 11.621
_cell_length_c 11.634
_cell_volume 911.239
_citation_journal_id_ASTM RVCMA8
_cod_data_source_file Eisenmann_RVCMA8_1982_74.cif
_cod_data_source_block In2Sr1Te4
_cod_original_cell_volume 911.2393
_cod_original_formula_sum 'In2 Sr1 Te4'
_cod_database_code 1536655

loop_
_symmetry_equiv_pos_as_xyz
x,y,z
-x,-y,z
x,-y,-z+1/2
-x,y,-z+1/2
-x,-y,-z
x,y,-z
-x,y,z-1/2
x,-y,z-1/2
x+1/2,y+1/2,z
-x+1/2,-y+1/2,z
x+1/2,-y+1/2,-z+1/2
-x+1/2,y+1/2,-z+1/2
-x+1/2,-y+1/2,-z
x+1/2,y+1/2,-z
-x+1/2,y+1/2,z-1/2
x+1/2,-y+1/2,z-1/2

loop_
_atom_site_label
_atom_site_type_symbol
_atom_site_fract_x
_atom_site_fract_y
_atom_site_fract_z
_atom_site_occupancy
_atom_site_U_iso_or_equiv
In1 In+3 0.9976 0.2343 0 1 0.0
Sr1 Sr+2 0 0.5 0.25 1 0.0
Te1 Te-2 0.2261 0.4316 0 1 0.0
Te2 Te-2 0.25 0.25 0.3164 1 0.0
